data_7007039
loop_
_publ_author_name
'Kitadai, Kunihiko'
'Takahashi, Masashi'
'Takeda, Masuo'
'Bhargava, Suresh K.'
'Priv\'er, Steven H'
'Bennett, Martin A.'

_publ_section_title
;
 Synthesis, structures and reactions of cyclometallated gold complexes
 containing (2-diphenylarsino-n-methyl)phenyl (n = 5, 6).
;
_journal_issue 21
_journal_name_full 'Dalton transactions (Cambridge, England : 2003)'
_journal_page_first 2560
_journal_page_last 2571
_journal_paper_doi 10.1039/b516538e
_journal_year 2006
_chemical_formula_sum 'C38 H33 As2 Au2 Br'
_chemical_formula_weight 1113.33
_chemical_name_systematic
;
?
;
_space_group_IT_number 14
_symmetry_cell_setting monoclinic
_symmetry_space_group_name_Hall '-P 2yn'
_symmetry_space_group_name_H-M 'P 1 21/n 1'
_atom_sites_solution_hydrogens geom
_atom_sites_solution_primary direct
_atom_sites_solution_secondary difmap
_audit_creation_method SHELXL-97
_cell_angle_alpha 90.00
_cell_angle_beta 96.491(2)
_cell_angle_gamma 90.00
_cell_formula_units_Z 4
_cell_length_a 8.9939(7)
_cell_length_b 15.7013(13)
_cell_length_c 25.199(2)
_cell_measurement_temperature 293(2)
_cell_volume 3535.7(5)
_computing_cell_refinement 'Bruker SMART'
_computing_data_collection 'Bruker SMART'
_computing_data_reduction 'Bruker SAINT'
_computing_molecular_graphics 'Bruker SHELXTL'
_computing_publication_material 'Bruker SHELXTL'
_computing_structure_refinement 'SHELXL-97 (Sheldrick, 1997)'
_computing_structure_solution 'SHELXS-97 (Sheldrick, 1990)'
_diffrn_ambient_temperature 293(2)
_diffrn_measured_fraction_theta_full 0.996
_diffrn_measured_fraction_theta_max 0.996
_diffrn_measurement_device_type 'CCD area detector'
_diffrn_measurement_method 'phi and omega scans'
_diffrn_radiation_monochromator graphite
_diffrn_radiation_source 'fine-focus sealed tube'
_diffrn_radiation_type MoK\a
_diffrn_radiation_wavelength 0.71073
_diffrn_reflns_av_R_equivalents 0.0517
_diffrn_reflns_av_sigmaI/netI 0.0707
_diffrn_reflns_limit_h_max 11
_diffrn_reflns_limit_h_min -10
_diffrn_reflns_limit_k_max 20
_diffrn_reflns_limit_k_min -17
_diffrn_reflns_limit_l_max 33
_diffrn_reflns_limit_l_min -33
_diffrn_reflns_number 26126
_diffrn_reflns_theta_full 28.33
_diffrn_reflns_theta_max 28.33
_diffrn_reflns_theta_min 1.53
_exptl_absorpt_coefficient_mu 11.302
_exptl_absorpt_correction_type empirical
_exptl_absorpt_process_details 'SADABS Sheldrick 1996'
_exptl_crystal_colour colourless
_exptl_crystal_density_diffrn 2.091
_exptl_crystal_density_meas 0
_exptl_crystal_density_method 'not measured'
_exptl_crystal_description block
_exptl_crystal_F_000 2080
_exptl_crystal_size_max 0.25
_exptl_crystal_size_mid 0.17
_exptl_crystal_size_min 0.14
_refine_diff_density_max 1.389
_refine_diff_density_min -0.566
_refine_diff_density_rms 0.132
_refine_ls_extinction_method none
_refine_ls_goodness_of_fit_ref 0.985
_refine_ls_hydrogen_treatment constr
_refine_ls_matrix_type full
_refine_ls_number_parameters 390
_refine_ls_number_reflns 8765
_refine_ls_number_restraints 0
_refine_ls_restrained_S_all 0.985
_refine_ls_R_factor_all 0.0784
_refine_ls_R_factor_gt 0.0420
_refine_ls_shift/su_max 0.034
_refine_ls_shift/su_mean 0.001
_refine_ls_structure_factor_coef Fsqd
_refine_ls_weighting_details 'calc w=1/[\s^2^(Fo^2^)+(0.0235P)^2^+0.0000P] where P=(Fo^2^+2Fc^2^)/3'
_refine_ls_weighting_scheme calc
_refine_ls_wR_factor_gt 0.0812
_refine_ls_wR_factor_ref 0.0928
_reflns_number_gt 5767
_reflns_number_total 8765
_reflns_threshold_expression >2sigma(I)
_cod_data_source_file b516538e.txt
_cod_data_source_block compound12
_cod_depositor_comments
;
The following automatic conversions were performed:
'_symmetry_cell_setting' value 'Monoclinic' changed to 'monoclinic'
according to '/home/saulius/struct/CIF-dictionaries/cif_core.dic'
dictionary named 'cif_core.dic' version 2.4.1 from 2010-06-29.

Automatic conversion script
Id: cif_fix_enum 1527 2010-12-29 10:47:43Z saulius 
;
_cod_original_sg_symbol_H-M P2(1)/n
_cod_database_code 7007039

loop_
_symmetry_equiv_pos_as_xyz
'x, y, z'
'-x+1/2, y+1/2, -z+1/2'
'-x, -y, -z'
'x-1/2, -y-1/2, z-1/2'

loop_
_atom_site_label
_atom_site_type_symbol
_atom_site_fract_x
_atom_site_fract_y
_atom_site_fract_z
_atom_site_U_iso_or_equiv
_atom_site_adp_type
_atom_site_occupancy
_atom_site_symmetry_multiplicity
_atom_site_calc_flag
_atom_site_refinement_flags
_atom_site_disorder_assembly
_atom_site_disorder_group
As1 As 0.79243(7) 0.93171(4) 0.13800(3) 0.05419(18) Uani 1 1 d . . .
As2 As 0.84624(7) 0.60878(4) 0.10371(2) 0.04813(16) Uani 1 1 d . . .
Au1 Au 0.73233(3) 0.809948(16) 0.081516(10) 0.05297(9) Uani 1 1 d . . .
Au2 Au 0.73527(3) 0.674291(17) 0.172666(9) 0.05434(9) Uani 1 1 d . . .
Br1 Br 0.60610(10) 0.73255(6) 0.24184(3) 0.0900(3) Uani 1 1 d . . .
C1 C 0.8773(7) 1.0187(4) 0.0963(3) 0.0589(18) Uani 1 1 d . . .
C2 C 0.8148(9) 1.0305(4) 0.0450(3) 0.071(2) Uani 1 1 d . . .
C3 C 0.8739(12) 1.0884(5) 0.0118(3) 0.084(3) Uani 1 1 d . . .
C4 C 1.0007(13) 1.1339(6) 0.0326(5) 0.105(4) Uani 1 1 d . . .
C5 C 1.0643(11) 1.1222(6) 0.0828(5) 0.107(3) Uani 1 1 d . . .
C6 C 1.0032(8) 1.0644(5) 0.1156(3) 0.079(2) Uani 1 1 d . . .
C7 C 0.8009(14) 1.1010(6) -0.0437(4) 0.140(5) Uani 1 1 d . . .
C8 C 0.9397(7) 0.9139(4) 0.1984(3) 0.0578(17) Uani 1 1 d . . .
C9 C 0.9586(8) 0.9662(6) 0.2420(3) 0.083(2) Uani 1 1 d . . .
C10 C 1.0669(10) 0.9503(8) 0.2847(4) 0.108(3) Uani 1 1 d . . .
C11 C 1.1584(11) 0.8826(8) 0.2827(4) 0.110(3) Uani 1 1 d . . .
C12 C 1.1423(10) 0.8289(6) 0.2390(4) 0.103(3) Uani 1 1 d . . .
C13 C 1.0329(9) 0.8445(5) 0.1969(3) 0.082(2) Uani 1 1 d . . .
C14 C 0.6304(7) 0.9933(5) 0.1653(2) 0.0592(17) Uani 1 1 d . . .
C15 C 0.6379(8) 1.0789(5) 0.1755(3) 0.077(2) Uani 1 1 d . . .
C16 C 0.5194(10) 1.1194(6) 0.1947(3) 0.089(3) Uani 1 1 d . . .
C17 C 0.3957(10) 1.0795(7) 0.2030(4) 0.098(3) Uani 1 1 d . . .
C18 C 0.3829(10) 0.9955(8) 0.1911(4) 0.121(4) Uani 1 1 d . . .
C19 C 0.5020(9) 0.9508(5) 0.1726(4) 0.098(3) Uani 1 1 d . . .
C20 C 0.6883(7) 0.7146(4) 0.0256(2) 0.0545(16) Uani 1 1 d . . .
C21 C 0.6073(7) 0.7325(5) -0.0245(3) 0.069(2) Uani 1 1 d . . .
C22 C 0.5820(9) 0.6665(6) -0.0613(3) 0.089(3) Uani 1 1 d . . .
C23 C 0.6262(9) 0.5851(6) -0.0501(3) 0.089(3) Uani 1 1 d . . .
C24 C 0.7051(8) 0.5661(5) -0.0017(3) 0.0678(19) Uani 1 1 d . . .
C25 C 0.7365(6) 0.6308(4) 0.0354(2) 0.0498(15) Uani 1 1 d . . .
C26 C 0.5456(9) 0.8204(5) -0.0385(3) 0.093(3) Uani 1 1 d . . .
C27 C 0.8640(7) 0.4873(4) 0.1119(2) 0.0524(16) Uani 1 1 d . . .
C28 C 0.9754(9) 0.4415(5) 0.0917(3) 0.071(2) Uani 1 1 d . . .
C29 C 0.9848(10) 0.3550(5) 0.0988(3) 0.084(2) Uani 1 1 d . . .
C30 C 0.8834(11) 0.3118(5) 0.1255(3) 0.086(3) Uani 1 1 d . . .
C31 C 0.7742(10) 0.3583(6) 0.1455(3) 0.091(3) Uani 1 1 d . . .
C32 C 0.7648(8) 0.4444(5) 0.1386(3) 0.076(2) Uani 1 1 d . . .
C33 C 1.0494(7) 0.6402(4) 0.0960(2) 0.0508(15) Uani 1 1 d . . .
C34 C 1.0966(8) 0.6530(4) 0.0467(3) 0.0669(19) Uani 1 1 d . . .
C35 C 1.2480(10) 0.6688(5) 0.0429(4) 0.093(3) Uani 1 1 d . . .
C36 C 1.3434(10) 0.6732(6) 0.0879(5) 0.105(4) Uani 1 1 d . . .
C37 C 1.2984(9) 0.6599(6) 0.1370(4) 0.104(3) Uani 1 1 d . . .
C38 C 1.1508(8) 0.6450(5) 0.1407(3) 0.078(2) Uani 1 1 d . . .
H2 H 0.7308 0.9990 0.0321 0.085 Uiso 1 1 calc R . .
H4 H 1.0421 1.1734 0.0111 0.126 Uiso 1 1 calc R . .
H5 H 1.1494 1.1529 0.0955 0.128 Uiso 1 1 calc R . .
H6 H 1.0467 1.0563 0.1505 0.095 Uiso 1 1 calc R . .
H7A H 0.7724 1.0467 -0.0592 0.210 Uiso 1 1 calc R . .
H7B H 0.8696 1.1284 -0.0647 0.210 Uiso 1 1 calc R . .
H7C H 0.7135 1.1359 -0.0430 0.210 Uiso 1 1 calc R . .
H9 H 0.8974 1.0138 0.2432 0.099 Uiso 1 1 calc R . .
H10 H 1.0763 0.9860 0.3143 0.129 Uiso 1 1 calc R . .
H11 H 1.2324 0.8720 0.3108 0.132 Uiso 1 1 calc R . .
H12 H 1.2053 0.7821 0.2379 0.123 Uiso 1 1 calc R . .
H13 H 1.0224 0.8081 0.1676 0.099 Uiso 1 1 calc R . .
H15 H 0.7228 1.1096 0.1694 0.093 Uiso 1 1 calc R . .
H16 H 0.5272 1.1773 0.2020 0.107 Uiso 1 1 calc R . .
H17 H 0.3184 1.1084 0.2168 0.118 Uiso 1 1 calc R . .
H18 H 0.2942 0.9671 0.1952 0.145 Uiso 1 1 calc R . .
H19 H 0.4935 0.8928 0.1655 0.118 Uiso 1 1 calc R . .
H22 H 0.5328 0.6786 -0.0949 0.107 Uiso 1 1 calc R . .
H23 H 0.6030 0.5424 -0.0752 0.107 Uiso 1 1 calc R . .
H24 H 0.7369 0.5107 0.0061 0.081 Uiso 1 1 calc R . .
H26A H 0.5708 0.8365 -0.0731 0.139 Uiso 1 1 calc R . .
H26B H 0.5880 0.8606 -0.0124 0.139 Uiso 1 1 calc R . .
H26C H 0.4387 0.8198 -0.0389 0.139 Uiso 1 1 calc R . .
H28 H 1.0447 0.4694 0.0732 0.086 Uiso 1 1 calc R . .
H29 H 1.0613 0.3250 0.0852 0.100 Uiso 1 1 calc R . .
H30 H 0.8889 0.2531 0.1299 0.103 Uiso 1 1 calc R . .
H31 H 0.7048 0.3307 0.1641 0.109 Uiso 1 1 calc R . .
H32 H 0.6888 0.4743 0.1526 0.091 Uiso 1 1 calc R . .
H34 H 1.0284 0.6512 0.0160 0.080 Uiso 1 1 calc R . .
H35 H 1.2823 0.6762 0.0097 0.112 Uiso 1 1 calc R . .
H36 H 1.4434 0.6858 0.0853 0.126 Uiso 1 1 calc R . .
H37 H 1.3672 0.6609 0.1674 0.125 Uiso 1 1 calc R . .
H38 H 1.1184 0.6380 0.1742 0.094 Uiso 1 1 calc R . .

loop_
_atom_site_aniso_label
_atom_site_aniso_U_11
_atom_site_aniso_U_22
_atom_site_aniso_U_33
_atom_site_aniso_U_23
_atom_site_aniso_U_13
_atom_site_aniso_U_12
As1 0.0551(4) 0.0544(4) 0.0539(4) 0.0025(3) 0.0102(3) -0.0020(3)
As2 0.0440(3) 0.0597(4) 0.0416(3) -0.0033(3) 0.0090(3) -0.0029(3)
Au1 0.05192(16) 0.05868(17) 0.04893(16) 0.00163(12) 0.00840(12) -0.00066(12)
Au2 0.05205(16) 0.07208(19) 0.03934(14) -0.00659(12) 0.00711(11) 0.00017(12)
Br1 0.0963(6) 0.1256(7) 0.0499(4) -0.0203(4) 0.0164(4) 0.0252(5)
C1 0.058(4) 0.055(4) 0.068(5) 0.009(3) 0.023(4) 0.003(3)
C2 0.096(6) 0.060(5) 0.062(5) 0.002(4) 0.028(4) 0.014(4)
C3 0.139(8) 0.056(5) 0.063(5) 0.009(4) 0.044(6) 0.037(5)
C4 0.138(9) 0.055(6) 0.137(9) 0.026(6) 0.086(8) 0.021(6)
C5 0.094(7) 0.074(6) 0.158(10) 0.030(7) 0.041(7) -0.007(5)
C6 0.080(6) 0.069(5) 0.094(6) 0.011(4) 0.031(5) -0.005(4)
C7 0.245(14) 0.094(7) 0.092(7) 0.029(6) 0.067(9) 0.045(8)
C8 0.055(4) 0.054(4) 0.064(4) 0.014(3) 0.006(3) -0.009(3)
C9 0.058(5) 0.122(7) 0.067(5) -0.008(5) 0.005(4) 0.010(5)
C10 0.072(6) 0.185(11) 0.068(6) -0.008(6) 0.013(5) -0.002(7)
C11 0.074(7) 0.165(11) 0.088(7) 0.022(7) -0.009(6) -0.013(7)
C12 0.069(6) 0.103(8) 0.130(9) 0.025(7) -0.015(6) -0.001(5)
C13 0.071(5) 0.077(6) 0.094(6) 0.005(5) -0.014(5) -0.006(4)
C14 0.054(4) 0.071(5) 0.056(4) -0.001(4) 0.018(3) -0.006(3)
C15 0.061(5) 0.076(6) 0.097(6) -0.016(5) 0.020(4) 0.003(4)
C16 0.079(6) 0.088(6) 0.103(7) -0.023(5) 0.026(5) 0.009(5)
C17 0.068(6) 0.127(9) 0.103(7) -0.008(6) 0.026(5) 0.011(6)
C18 0.074(6) 0.132(9) 0.167(10) 0.003(8) 0.058(7) -0.013(6)
C19 0.072(5) 0.081(6) 0.147(9) 0.005(6) 0.041(6) -0.003(5)
C20 0.041(3) 0.078(5) 0.045(4) 0.000(3) 0.010(3) -0.002(3)
C21 0.050(4) 0.104(6) 0.052(4) 0.006(4) 0.002(3) 0.007(4)
C22 0.086(6) 0.123(8) 0.050(4) -0.009(5) -0.024(4) 0.012(5)
C23 0.096(6) 0.107(7) 0.061(5) -0.024(5) -0.006(5) 0.006(5)
C24 0.075(5) 0.074(5) 0.054(4) -0.017(4) 0.007(4) 0.003(4)
C25 0.039(3) 0.064(4) 0.046(3) -0.005(3) 0.005(3) -0.004(3)
C26 0.085(6) 0.120(7) 0.069(5) 0.014(5) -0.009(5) 0.028(5)
C27 0.053(4) 0.066(4) 0.038(3) 0.003(3) 0.009(3) -0.004(3)
C28 0.092(6) 0.063(5) 0.063(5) 0.009(4) 0.028(4) 0.001(4)
C29 0.121(7) 0.071(6) 0.062(5) 0.005(4) 0.025(5) 0.021(5)
C30 0.115(7) 0.066(5) 0.077(6) 0.028(4) 0.008(5) 0.004(5)
C31 0.084(6) 0.089(7) 0.099(7) 0.036(5) 0.010(5) -0.007(5)
C32 0.054(4) 0.082(6) 0.093(6) 0.025(5) 0.018(4) 0.006(4)
C33 0.042(3) 0.052(4) 0.058(4) -0.002(3) 0.006(3) 0.006(3)
C34 0.065(5) 0.069(5) 0.069(5) -0.004(4) 0.020(4) -0.005(4)
C35 0.076(6) 0.080(6) 0.135(9) 0.010(6) 0.064(6) -0.005(5)
C36 0.047(5) 0.091(7) 0.179(12) 0.000(7) 0.025(7) -0.007(4)
C37 0.040(5) 0.141(9) 0.127(9) 0.011(7) -0.012(5) -0.001(5)
C38 0.052(4) 0.107(6) 0.074(5) 0.002(5) 0.001(4) -0.007(4)

loop_
_atom_type_symbol
_atom_type_description
_atom_type_scat_dispersion_real
_atom_type_scat_dispersion_imag
_atom_type_scat_source
C C 0.0033 0.0016 'International Tables Vol C Tables 4.2.6.8 and 6.1.1.4'
H H 0.0000 0.0000 'International Tables Vol C Tables 4.2.6.8 and 6.1.1.4'
As As 0.0499 2.0058 'International Tables Vol C Tables 4.2.6.8 and 6.1.1.4'
Br Br -0.2901 2.4595 'International Tables Vol C Tables 4.2.6.8 and 6.1.1.4'
Au Au -2.0133 8.8022 'International Tables Vol C Tables 4.2.6.8 and 6.1.1.4'

loop_
_geom_angle_atom_site_label_1
_geom_angle_atom_site_label_2
_geom_angle_atom_site_label_3
_geom_angle
_geom_angle_site_symmetry_1
_geom_angle_site_symmetry_3
_geom_angle_publ_flag
As1 Au1 Au2 97.113(19) . . ?
As2 Au2 Au1 73.914(19) . . ?
As2 Au2 Br1 175.27(3) . . ?
Br1 Au2 Au1 108.12(3) . . ?
C1 As1 Au1 108.4(2) . . ?
C1 As1 C14 101.5(3) . . ?
C1 C2 C3 121.2(8) . . ?
C1 C6 C5 119.7(8) . . ?
C2 C1 As1 117.8(6) . . ?
C2 C1 C6 119.9(7) . . ?
C2 C3 C4 117.5(8) . . ?
C2 C3 C7 119.8(10) . . ?
C4 C3 C7 122.7(9) . . ?
C4 C5 C6 119.8(10) . . ?
C5 C4 C3 121.9(9) . . ?
C6 C1 As1 122.2(6) . . ?
C8 As1 Au1 116.2(2) . . ?
C8 As1 C1 104.8(3) . . ?
C8 As1 C14 105.7(3) . . ?
C8 C13 C12 119.9(8) . . ?
C8 C9 C10 121.8(8) . . ?
C9 C8 As1 124.2(6) . . ?
C9 C8 C13 118.5(7) . . ?
C10 C11 C12 120.1(10) . . ?
C11 C10 C9 119.4(9) . . ?
C11 C12 C13 120.3(10) . . ?
C13 C8 As1 117.4(6) . . ?
C14 As1 Au1 118.6(2) . . ?
C14 C15 C16 119.8(7) . . ?
C14 C19 C18 119.3(8) . . ?
C15 C14 As1 122.2(5) . . ?
C16 C17 C18 118.7(8) . . ?
C17 C16 C15 122.7(9) . . ?
C17 C18 C19 120.8(9) . . ?
C19 C14 As1 119.1(6) . . ?
C19 C14 C15 118.6(7) . . ?
C20 Au1 As1 172.98(17) . . ?
C20 Au1 Au2 89.60(18) . . ?
C20 C21 C26 121.8(7) . . ?
C20 C25 As2 116.5(5) . . ?
C21 C20 Au1 120.4(5) . . ?
C22 C21 C20 118.4(7) . . ?
C22 C21 C26 119.7(7) . . ?
C22 C23 C24 120.0(8) . . ?
C23 C22 C21 122.7(8) . . ?
C23 C24 C25 119.0(7) . . ?
C24 C25 As2 121.2(5) . . ?
C24 C25 C20 122.3(6) . . ?
C25 As2 Au2 111.63(18) . . ?
C25 As2 C27 107.6(3) . . ?
C25 As2 C33 105.2(3) . . ?
C25 C20 Au1 122.0(5) . . ?
C25 C20 C21 117.6(6) . . ?
C27 As2 Au2 113.23(17) . . ?
C27 C32 C31 121.3(7) . . ?
C28 C27 As2 122.3(5) . . ?
C28 C29 C30 121.2(8) . . ?
C29 C28 C27 120.4(7) . . ?
C30 C31 C32 121.4(8) . . ?
C31 C30 C29 117.6(8) . . ?
C32 C27 As2 119.6(5) . . ?
C32 C27 C28 118.1(6) . . ?
C33 As2 Au2 116.87(18) . . ?
C33 As2 C27 101.4(3) . . ?
C33 C34 C35 119.4(8) . . ?
C34 C33 As2 121.5(5) . . ?
C35 C36 C37 122.2(8) . . ?
C36 C35 C34 119.0(8) . . ?
C37 C38 C33 121.2(8) . . ?
C38 C33 As2 118.9(5) . . ?
C38 C33 C34 119.4(6) . . ?
C38 C37 C36 118.7(9) . . ?

loop_
_geom_bond_atom_site_label_1
_geom_bond_atom_site_label_2
_geom_bond_distance
_geom_bond_site_symmetry_2
_geom_bond_publ_flag
As1 C1 1.933(6) . ?
As1 C14 1.938(6) . ?
As1 C8 1.922(7) . ?
As2 C25 1.917(6) . ?
As2 C27 1.924(7) . ?
As2 C33 1.924(6) . ?
Au1 As1 2.4082(7) . ?
Au1 C20 2.063(6) . ?
Au2 As2 2.3379(6) . ?
Au2 Au1 3.1304(4) . ?
Au2 Br1 2.3839(7) . ?
C1 C2 1.362(10) . ?
C1 C6 1.382(10) . ?
C2 C3 1.382(10) . ?
C3 C4 1.397(14) . ?
C3 C7 1.489(12) . ?
C4 C5 1.340(13) . ?
C6 C5 1.382(10) . ?
C8 C9 1.368(9) . ?
C8 C13 1.379(10) . ?
C9 C10 1.389(11) . ?
C10 C11 1.349(13) . ?
C11 C12 1.380(13) . ?
C13 C12 1.386(11) . ?
C14 C15 1.369(9) . ?
C14 C19 1.364(9) . ?
C16 C15 1.374(9) . ?
C16 C17 1.315(11) . ?
C17 C18 1.355(12) . ?
C19 C18 1.403(11) . ?
C20 C21 1.413(9) . ?
C21 C22 1.392(11) . ?
C21 C26 1.514(10) . ?
C22 C23 1.358(11) . ?
C24 C23 1.373(10) . ?
C25 C20 1.399(9) . ?
C25 C24 1.387(8) . ?
C27 C28 1.376(9) . ?
C27 C32 1.357(8) . ?
C28 C29 1.370(9) . ?
C29 C30 1.373(10) . ?
C30 C31 1.364(11) . ?
C32 C31 1.364(10) . ?
C33 C34 1.374(8) . ?
C33 C38 1.368(9) . ?
C34 C35 1.398(10) . ?
C35 C36 1.344(13) . ?
C36 C37 1.361(13) . ?
C38 C37 1.361(10) . ?
